data_4100398
_journal_name_full 'Journal of the American Chemical Society'
_journal_paper_doi 10.1021/ja052828x
_journal_year 2005
_chemical_formula_sum 'C39 H28 Cl2 O8'
_chemical_formula_weight 695.51
_space_group_IT_number 15
_symmetry_cell_setting monoclinic
_symmetry_space_group_name_Hall '-C 2yc'
_symmetry_space_group_name_H-M 'C 1 2/c 1'
_cell_angle_alpha 90.00
_cell_angle_beta 118.39
_cell_angle_gamma 90.00
_cell_formula_units_Z 4
_cell_length_a 23.75(2)
_cell_length_b 8.456(9)
_cell_length_c 18.780(20)
_cell_measurement_temperature 100(2)
_cell_volume 3318(6)
_diffrn_ambient_temperature 100(2)
_exptl_crystal_density_diffrn 1.392
_cod_duplicate_entry 4100346
_cod_original_sg_symbol_H-M 'C 2/c'
_cod_database_code 4100398

loop_
_symmetry_equiv_pos_as_xyz
'x, y, z'
'-x, y, -z+1/2'
'x+1/2, y+1/2, z'
'-x+1/2, y+1/2, -z+1/2'
'-x, -y, -z'
'x, -y, z-1/2'
'-x+1/2, -y+1/2, -z'
'x+1/2, -y+1/2, z-1/2'

loop_
_atom_site_label
_atom_site_type_symbol
_atom_site_fract_x
_atom_site_fract_y
_atom_site_fract_z
_atom_site_U_iso_or_equiv
_atom_site_adp_type
_atom_site_occupancy
_atom_site_symmetry_multiplicity
_atom_site_calc_flag
_atom_site_refinement_flags
_atom_site_disorder_assembly
_atom_site_disorder_group
O1 O -0.00087(8) 0.1262(2) 0.11522(10) 0.0203(4) Uani 1 1 d . . .
O2 O -0.01775(8) 0.2820(2) 0.01007(10) 0.0203(4) Uani 1 1 d . . .
O3 O -0.14520(9) 0.3680(2) -0.16467(11) 0.0261(4) Uani 1 1 d . . .
O4 O -0.08937(9) 0.1480(2) -0.15456(11) 0.0249(4) Uani 1 1 d . . .
C1 C -0.10411(11) 0.1374(3) 0.00187(14) 0.0145(5) Uani 1 1 d . . .
C2 C -0.14173(11) 0.1621(3) -0.07694(14) 0.0150(5) Uani 1 1 d . . .
C3 C -0.21021(11) 0.1031(3) -0.10809(14) 0.0145(5) Uani 1 1 d . . .
H3 H -0.2380 0.1220 -0.1673 0.017 Uiso 1 1 calc R . .
C4 C -0.23426(11) 0.1854(3) -0.05569(14) 0.0137(5) Uani 1 1 d . . .
C5 C -0.19530(10) 0.1602(3) 0.02636(14) 0.0132(5) Uani 1 1 d . . .
C6 C -0.13779(11) 0.0567(3) 0.04398(14) 0.0141(5) Uani 1 1 d . . .
H6 H -0.1091 0.0394 0.1031 0.017 Uiso 1 1 calc R . .
C7 C -0.20423(11) -0.0715(3) -0.08508(14) 0.0148(5) Uani 1 1 d . . .
C8 C -0.16586(11) -0.0962(3) -0.00252(15) 0.0151(5) Uani 1 1 d . . .
C9 C -0.15740(11) -0.2470(3) 0.02914(15) 0.0174(5) Uani 1 1 d . . .
H9 H -0.1323 -0.2637 0.0857 0.021 Uiso 1 1 calc R . .
C10 C -0.18586(12) -0.3738(3) -0.02249(16) 0.0209(6) Uani 1 1 d . . .
H10 H -0.1801 -0.4780 -0.0012 0.025 Uiso 1 1 calc R . .
C11 C -0.22262(12) -0.3490(3) -0.10496(16) 0.0224(6) Uani 1 1 d . . .
H11 H -0.2413 -0.4368 -0.1399 0.027 Uiso 1 1 calc R . .
C12 C -0.23253(11) -0.1972(3) -0.13729(15) 0.0184(5) Uani 1 1 d . . .
H12 H -0.2581 -0.1802 -0.1938 0.022 Uiso 1 1 calc R . .
C13 C -0.21038(11) 0.2237(3) 0.08403(14) 0.0129(5) Uani 1 1 d . . .
C14 C -0.17117(11) 0.1932(3) 0.16912(15) 0.0148(5) Uani 1 1 d . . .
C15 C -0.14008(12) 0.1641(3) 0.23861(15) 0.0193(5) Uani 1 1 d . . .
H15 H -0.1151 0.1406 0.2945 0.023 Uiso 1 1 calc R . .
C16 C -0.03581(11) 0.1792(3) 0.04893(14) 0.0149(5) Uani 1 1 d . . .
C17 C 0.04891(12) 0.3261(3) 0.05080(17) 0.0266(6) Uani 1 1 d . . .
H17A H 0.0592 0.3769 0.1025 0.040 Uiso 1 1 calc R . .
H17B H 0.0574 0.4000 0.0168 0.040 Uiso 1 1 calc R . .
H17C H 0.0754 0.2314 0.0608 0.040 Uiso 1 1 calc R . .
C18 C -0.12542(11) 0.2407(3) -0.13565(14) 0.0160(5) Uani 1 1 d . . .
C19 C -0.07165(16) 0.2129(4) -0.21234(19) 0.0364(7) Uani 1 1 d . . .
H19A H -0.1104 0.2406 -0.2623 0.055 Uiso 1 1 calc R . .
H19B H -0.0470 0.1343 -0.2243 0.055 Uiso 1 1 calc R . .
H19C H -0.0455 0.3079 -0.1896 0.055 Uiso 1 1 calc R . .
C1S C 0.0000 0.3458(4) 0.2500 0.0263(9) Uani 1 2 d S . .
H1S1 H -0.0261 0.2769 0.2655 0.032 Uiso 0.50 1 calc PR . .
H1S2 H 0.0261 0.2769 0.2345 0.032 Uiso 0.50 1 calc PR . .
Cl1S Cl 0.05143(3) 0.46231(8) 0.33409(4) 0.0274(2) Uani 1 1 d . . .

loop_
_atom_site_aniso_label
_atom_site_aniso_U_11
_atom_site_aniso_U_22
_atom_site_aniso_U_33
_atom_site_aniso_U_23
_atom_site_aniso_U_13
_atom_site_aniso_U_12
O1 0.0129(9) 0.0225(9) 0.0205(9) 0.0002(7) 0.0039(7) -0.0001(7)
O2 0.0112(8) 0.0229(9) 0.0246(9) 0.0015(7) 0.0067(7) -0.0049(7)
O3 0.0274(10) 0.0221(10) 0.0296(10) 0.0080(8) 0.0142(9) 0.0053(8)
O4 0.0322(11) 0.0205(9) 0.0331(10) 0.0001(8) 0.0246(9) 0.0001(8)
C1 0.0124(12) 0.0107(11) 0.0218(12) -0.0014(9) 0.0091(10) 0.0027(9)
C2 0.0127(12) 0.0121(11) 0.0201(12) -0.0033(9) 0.0078(10) 0.0013(9)
C3 0.0108(11) 0.0159(12) 0.0148(11) 0.0003(9) 0.0045(10) 0.0004(9)
C4 0.0128(11) 0.0100(11) 0.0187(12) -0.0016(9) 0.0079(10) -0.0042(9)
C5 0.0090(11) 0.0109(11) 0.0181(12) 0.0001(9) 0.0052(9) -0.0022(9)
C6 0.0110(11) 0.0155(12) 0.0155(12) -0.0004(9) 0.0060(10) 0.0004(9)
C7 0.0088(11) 0.0162(12) 0.0214(12) -0.0007(9) 0.0090(10) 0.0009(9)
C8 0.0083(11) 0.0166(12) 0.0224(12) -0.0024(10) 0.0089(10) 0.0006(9)
C9 0.0131(12) 0.0185(12) 0.0225(13) 0.0023(10) 0.0101(10) 0.0027(9)
C10 0.0171(12) 0.0150(12) 0.0346(15) 0.0028(11) 0.0155(12) 0.0014(10)
C11 0.0201(13) 0.0169(13) 0.0330(15) -0.0075(11) 0.0150(12) -0.0048(10)
C12 0.0130(12) 0.0207(13) 0.0212(13) -0.0024(10) 0.0080(10) -0.0010(10)
C13 0.0095(11) 0.0118(11) 0.0160(11) -0.0003(9) 0.0049(9) -0.0031(9)
C14 0.0103(11) 0.0119(11) 0.0242(14) -0.0019(9) 0.0098(11) -0.0005(9)
C15 0.0168(12) 0.0218(13) 0.0169(13) -0.0002(10) 0.0059(11) -0.0010(10)
C16 0.0133(12) 0.0123(11) 0.0189(12) -0.0038(9) 0.0075(10) 0.0020(9)
C17 0.0147(13) 0.0276(14) 0.0367(16) 0.0027(12) 0.0118(12) -0.0045(11)
C18 0.0107(11) 0.0176(12) 0.0144(11) -0.0040(10) 0.0017(10) -0.0040(9)
C19 0.0483(19) 0.0387(17) 0.0424(18) 0.0021(14) 0.0380(16) -0.0024(14)
C1S 0.026(2) 0.0193(18) 0.0235(19) 0.000 0.0031(16) 0.000
Cl1S 0.0255(4) 0.0238(3) 0.0263(4) -0.0037(3) 0.0070(3) -0.0055(3)

loop_
_geom_bond_atom_site_label_1
_geom_bond_atom_site_label_2
_geom_bond_distance
_geom_bond_site_symmetry_2
_geom_bond_publ_flag
O1 C16 1.207(3) . y
O2 C16 1.331(3) . y
O2 C17 1.442(3) . y
O3 C18 1.197(3) . y
O4 C18 1.328(3) . y
O4 C19 1.446(3) . y
C1 C2 1.332(4) . y
C1 C16 1.474(3) . y
C1 C6 1.527(3) . y
C2 C18 1.488(4) . y
C2 C3 1.527(3) . y
C3 C4 1.521(3) . y
C3 C7 1.526(4) . y
C3 H3 1.0000 . ?
C4 C5 1.386(3) . y
C4 C13 1.392(3) 7_455 y
C5 C13 1.399(3) . y
C5 C6 1.520(3) . y
C6 C8 1.526(3) . y
C6 H6 1.0000 . ?
C7 C12 1.384(4) . y
C7 C8 1.391(4) . y
C8 C9 1.380(4) . y
C9 C10 1.387(4) . y
C9 H9 0.9500 . ?
C10 C11 1.385(4) . y
C10 H10 0.9500 . ?
C11 C12 1.392(4) . y
C11 H11 0.9500 . ?
C12 H12 0.9500 . ?
C13 C4 1.392(3) 7_455 y
C13 C14 1.439(4) . y
C14 C15 1.180(4) . y
C15 H15 0.9500 . ?
C17 H17A 0.9800 . ?
C17 H17B 0.9800 . ?
C17 H17C 0.9800 . ?
C19 H19A 0.9800 . ?
C19 H19B 0.9800 . ?
C19 H19C 0.9800 . ?
C1S Cl1S 1.767(2) . ?
C1S Cl1S 1.767(2) 2 ?
C1S H1S1 0.9900 . ?
C1S H1S2 0.9900 . ?
